data_7231880
loop_
_publ_author_name
'Ono, Toshikazu'
'Xu, Ning'
'Koga, Daiki'
'Ideo, Toshihiro'
'Sugimoto, Manabu'
'Hisaeda, Yoshio'

_publ_section_title
;
 Gram-scale synthesis of porphycenes through acid-catalyzed oxidative
 macrocyclizations of E/Z-mixed 5,6-diaryldipyrroethenes
;
_journal_issue 69
_journal_name_full 'RSC Advances'
_journal_page_first 39269
_journal_paper_doi 10.1039/C8RA09040H
_journal_volume 8
_journal_year 2018
_chemical_formula_sum 'C46 H26 Cl2 F8 N4'
_chemical_formula_weight 857.61
_space_group_crystal_system monoclinic
_space_group_IT_number 14
_space_group_name_Hall '-P 2yn'
_space_group_name_H-M_alt 'P 1 21/n 1'
_symmetry_space_group_name_Hall '-P 2yn'
_symmetry_space_group_name_H-M 'P 1 21/n 1'
_atom_sites_solution_hydrogens geom
_audit_update_record
;
2018-09-18 deposited with the CCDC.
2018-11-20 downloaded from the CCDC.
;
_cell_angle_alpha 90
_cell_angle_beta 103.022(2)
_cell_angle_gamma 90
_cell_formula_units_Z 2
_cell_length_a 8.4081(6)
_cell_length_b 13.0237(9)
_cell_length_c 17.9996(12)
_cell_measurement_reflns_used 9829
_cell_measurement_temperature 103.(2)
_cell_measurement_theta_max 25.2
_cell_measurement_theta_min 2.94
_cell_volume 1920.4(2)
_computing_structure_refinement 'SHELXL-2014/7 (Sheldrick, 2014)'
_diffrn_ambient_temperature 103.(2)
_diffrn_measured_fraction_theta_full 0.998
_diffrn_measured_fraction_theta_max 0.998
_diffrn_measurement_device_type 'Bruker D8 goniometer'
_diffrn_radiation_type MoK\a
_diffrn_radiation_wavelength 0.71073
_diffrn_reflns_av_R_equivalents 0.0751
_diffrn_reflns_av_unetI/netI 0.0204
_diffrn_reflns_limit_h_max 10
_diffrn_reflns_limit_h_min -10
_diffrn_reflns_limit_k_max 15
_diffrn_reflns_limit_k_min -15
_diffrn_reflns_limit_l_max 21
_diffrn_reflns_limit_l_min -21
_diffrn_reflns_number 86147
_diffrn_reflns_theta_full 25.20
_diffrn_reflns_theta_max 25.20
_diffrn_reflns_theta_min 2.94
_exptl_absorpt_coefficient_mu 0.249
_exptl_absorpt_correction_T_max 0.99
_exptl_absorpt_correction_T_min 0.97
_exptl_absorpt_correction_type multi-scan
_exptl_absorpt_process_details
;
;
_exptl_crystal_colour purple
_exptl_crystal_density_diffrn 1.483
_exptl_crystal_density_method 'not measured'
_exptl_crystal_description block
_exptl_crystal_F_000 872
_exptl_crystal_size_max 0.116
_exptl_crystal_size_mid 0.113
_exptl_crystal_size_min 0.056
_refine_diff_density_max 0.992
_refine_diff_density_min -0.507
_refine_ls_extinction_method none
_refine_ls_goodness_of_fit_ref 1.073
_refine_ls_hydrogen_treatment constr
_refine_ls_matrix_type full
_refine_ls_number_parameters 272
_refine_ls_number_reflns 3444
_refine_ls_number_restraints 0
_refine_ls_restrained_S_all 1.073
_refine_ls_R_factor_all 0.0826
_refine_ls_R_factor_gt 0.0566
_refine_ls_shift/su_max 0.000
_refine_ls_shift/su_mean 0.000
_refine_ls_structure_factor_coef Fsqd
_refine_ls_weighting_details 'w=1/[\s^2^(Fo^2^)+(0.0691P)^2^+3.5703P] where P=(Fo^2^+2Fc^2^)/3'
_refine_ls_weighting_scheme calc
_refine_ls_wR_factor_gt 0.1432
_refine_ls_wR_factor_ref 0.1716
_reflns_number_gt 2613
_reflns_number_total 3444
_reflns_threshold_expression 'I > 2\s(I)'
_cod_data_source_file c8ra09040h2.cif
_cod_data_source_block xu1_bruker2
_cod_database_code 7231880

loop_
_space_group_symop_operation_xyz
'x, y, z'
'-x+1/2, y+1/2, -z+1/2'
'-x, -y, -z'
'x-1/2, -y-1/2, z-1/2'

loop_
_atom_site_type_symbol
_atom_site_label
_atom_site_fract_x
_atom_site_fract_y
_atom_site_fract_z
_atom_site_U_iso_or_equiv
_atom_site_adp_type
_atom_site_calc_flag
_atom_site_refinement_flags_adp
_atom_site_refinement_flags_occupancy
_atom_site_refinement_flags_posn
_atom_site_occupancy
Cl Cl1 0.32988(19) 0.38461(11) 0.02038(8) 0.0669(6) Uani d . P . 0.793(5)
F F1 0.0236(2) 0.92340(15) 0.73528(12) 0.0467(5) Uani d . . . 1.0
F F2 0.2009(3) 0.64340(19) 0.89663(11) 0.0539(6) Uani d . . . 1.0
F F4 0.7697(3) 0.8554(2) 0.89972(12) 0.0643(7) Uani d . . . 1.0
F F3 0.6269(3) 1.08343(16) 0.69400(18) 0.0720(8) Uani d . . . 1.0
N N2 0.3958(3) 0.37908(18) 0.45271(13) 0.0257(5) Uani d . . . 1.0
N N1 0.3499(3) 0.52465(18) 0.56543(13) 0.0261(5) Uani d . . . 1.0
H H1 0.4392 0.5369 0.5492 0.031 Uiso calc U . R 1.0
C C4 0.2646(3) 0.3761(2) 0.48500(15) 0.0254(6) Uani d . . . 1.0
C C5 0.2433(3) 0.4470(2) 0.54035(15) 0.0256(6) Uani d . . . 1.0
C C1 0.3770(3) 0.3017(2) 0.39996(16) 0.0262(6) Uani d . . . 1.0
C C8 0.2981(3) 0.5809(2) 0.61944(16) 0.0262(6) Uani d . . . 1.0
C C6 0.1142(4) 0.4532(2) 0.58037(16) 0.0293(7) Uani d . . . 1.0
H H6 0.0225 0.4088 0.5742 0.035 Uiso calc U . R 1.0
C C7 0.1477(4) 0.5347(2) 0.62883(16) 0.0292(6) Uani d . . . 1.0
H H7 0.0834 0.5572 0.6628 0.035 Uiso calc U . R 1.0
C C9 0.3758(4) 0.6684(2) 0.65787(16) 0.0279(6) Uani d . . . 1.0
C C3 0.1574(4) 0.2942(2) 0.45259(16) 0.0291(7) Uani d . . . 1.0
H H3 0.0579 0.2757 0.4656 0.035 Uiso calc U . R 1.0
C C2 0.2257(4) 0.2485(2) 0.39985(17) 0.0299(7) Uani d . . . 1.0
H H2 0.1823 0.1919 0.3685 0.036 Uiso calc U . R 1.0
C C10 0.5173(3) 0.7196(2) 0.64961(16) 0.0267(6) Uani d . . . 1.0
C C11 0.2869(4) 0.7108(2) 0.71491(16) 0.0295(7) Uani d . . . 1.0
C C12 0.1988(4) 0.8019(2) 0.69958(18) 0.0323(7) Uani d . . . 1.0
H H12 0.1983 0.8399 0.6545 0.039 Uiso calc U . R 1.0
C C17 0.5746(4) 0.8089(2) 0.70213(18) 0.0321(7) Uani d . . . 1.0
C C13 0.1124(4) 0.8353(2) 0.75161(19) 0.0359(7) Uani d . . . 1.0
C C16 0.2876(4) 0.6578(3) 0.78206(17) 0.0340(7) Uani d . . . 1.0
H H16 0.3481 0.596 0.7936 0.041 Uiso calc U . R 1.0
C C22 0.5667(4) 0.9080(3) 0.6733(2) 0.0390(8) Uani d . . . 1.0
H H22 0.5194 0.9214 0.6211 0.047 Uiso calc U . R 1.0
C C15 0.1996(4) 0.6962(3) 0.83148(17) 0.0384(8) Uani d . . . 1.0
C C14 0.1088(4) 0.7851(3) 0.81842(18) 0.0379(8) Uani d . . . 1.0
H H14 0.0479 0.8099 0.8532 0.045 Uiso calc U . R 1.0
C C18 0.6428(4) 0.7907(3) 0.77895(18) 0.0374(8) Uani d . . . 1.0
H H18 0.6487 0.7231 0.7992 0.045 Uiso calc U . R 1.0
C C19 0.7016(4) 0.8734(3) 0.8248(2) 0.0472(9) Uani d . . . 1.0
C C21 0.6298(4) 0.9866(3) 0.7230(3) 0.0492(10) Uani d . . . 1.0
C C20 0.6981(4) 0.9726(3) 0.7988(2) 0.0521(10) Uani d . . . 1.0
H H20 0.7406 1.0281 0.8315 0.063 Uiso calc U . R 1.0
C C1S 0.4533(7) 0.5026(3) 0.0315(3) 0.0520(13) Uani d . P . 0.793(5)
H H1S1 0.3826 0.5643 0.0256 0.062 Uiso calc U P R 0.793(5)
H H1S2 0.5293 0.5048 0.0823 0.062 Uiso calc U P R 0.793(5)

loop_
_atom_site_aniso_label
_atom_site_aniso_U_11
_atom_site_aniso_U_22
_atom_site_aniso_U_33
_atom_site_aniso_U_12
_atom_site_aniso_U_13
_atom_site_aniso_U_23
Cl1 0.0813(11) 0.0614(9) 0.0627(9) 0.0055(7) 0.0263(7) -0.0008(6)
F1 0.0406(11) 0.0394(11) 0.0659(14) 0.0060(9) 0.0241(10) -0.0106(10)
F2 0.0598(13) 0.0790(16) 0.0278(10) 0.0033(12) 0.0198(9) 0.0014(10)
F4 0.0467(13) 0.104(2) 0.0419(12) -0.0080(12) 0.0088(10) -0.0357(12)
F3 0.0617(15) 0.0307(12) 0.127(2) -0.0039(10) 0.0277(15) -0.0161(13)
N2 0.0284(13) 0.0279(13) 0.0230(12) 0.0003(10) 0.0101(10) -0.0007(10)
N1 0.0271(12) 0.0305(13) 0.0241(12) -0.0024(10) 0.0127(10) -0.0016(10)
C4 0.0281(15) 0.0285(15) 0.0210(13) 0.0010(12) 0.0087(11) 0.0012(11)
C5 0.0271(14) 0.0285(15) 0.0224(14) -0.0011(12) 0.0082(11) 0.0002(11)
C1 0.0292(15) 0.0268(15) 0.0237(14) 0.0019(12) 0.0086(11) 0.0010(11)
C8 0.0288(15) 0.0302(15) 0.0209(14) 0.0024(12) 0.0086(11) 0.0002(11)
C6 0.0320(16) 0.0330(16) 0.0256(14) -0.0025(13) 0.0121(12) -0.0011(12)
C7 0.0297(15) 0.0370(16) 0.0238(14) 0.0011(13) 0.0123(12) 0.0001(12)
C9 0.0318(16) 0.0312(15) 0.0221(14) 0.0029(12) 0.0095(12) 0.0001(12)
C3 0.0291(15) 0.0323(16) 0.0282(15) -0.0037(12) 0.0111(12) -0.0011(12)
C2 0.0331(16) 0.0276(15) 0.0297(15) -0.0023(12) 0.0084(12) -0.0037(12)
C10 0.0293(15) 0.0277(15) 0.0240(14) 0.0023(12) 0.0080(11) -0.0018(12)
C11 0.0276(15) 0.0346(16) 0.0270(15) -0.0029(12) 0.0076(12) -0.0079(12)
C12 0.0311(16) 0.0346(17) 0.0334(16) -0.0037(13) 0.0117(13) -0.0054(13)
C17 0.0279(15) 0.0347(17) 0.0368(17) 0.0009(13) 0.0142(13) -0.0109(13)
C13 0.0282(16) 0.0348(17) 0.0468(19) -0.0005(13) 0.0125(14) -0.0122(15)
C16 0.0347(17) 0.0413(18) 0.0269(15) 0.0014(14) 0.0092(13) -0.0043(13)
C22 0.0326(17) 0.0349(18) 0.052(2) -0.0003(14) 0.0142(15) -0.0088(15)
C15 0.0390(18) 0.055(2) 0.0225(15) -0.0057(16) 0.0100(13) -0.0064(14)
C14 0.0327(17) 0.049(2) 0.0350(17) -0.0067(15) 0.0143(13) -0.0169(15)
C18 0.0311(16) 0.0476(19) 0.0356(17) -0.0017(14) 0.0121(13) -0.0148(15)
C19 0.0293(17) 0.072(3) 0.043(2) -0.0040(17) 0.0140(15) -0.0262(19)
C21 0.0373(19) 0.0307(18) 0.086(3) -0.0015(14) 0.0266(19) -0.0164(18)
C20 0.0340(19) 0.057(2) 0.070(3) -0.0068(17) 0.0219(18) -0.035(2)
C1S 0.071(3) 0.036(2) 0.060(3) 0.019(2) 0.036(3) 0.010(2)

loop_
_atom_type_symbol
_atom_type_description
_atom_type_scat_dispersion_real
_atom_type_scat_dispersion_imag
_atom_type_scat_source
C C 0.0033 0.0016 'International Tables Vol C Tables 4.2.6.8 and 6.1.1.4'
H H 0.0000 0.0000 'International Tables Vol C Tables 4.2.6.8 and 6.1.1.4'
N N 0.0061 0.0033 'International Tables Vol C Tables 4.2.6.8 and 6.1.1.4'
F F 0.0171 0.0103 'International Tables Vol C Tables 4.2.6.8 and 6.1.1.4'
Cl Cl 0.1484 0.1585 'International Tables Vol C Tables 4.2.6.8 and 6.1.1.4'

loop_
_geom_angle_atom_site_label_1
_geom_angle_atom_site_label_2
_geom_angle_atom_site_label_3
_geom_angle_site_symmetry_1
_geom_angle_site_symmetry_3
_geom_angle
C4 N2 C1 . . 107.3(2)
C5 N1 C8 . . 110.1(2)
C5 N1 H1 . . 124.9
C8 N1 H1 . . 124.9
N2 C4 C5 . . 122.2(3)
N2 C4 C3 . . 110.1(2)
C5 C4 C3 . . 127.7(3)
N1 C5 C4 . . 123.2(3)
N1 C5 C6 . . 107.9(2)
C4 C5 C6 . . 128.9(3)
N2 C1 C10 . 3_666 126.1(3)
N2 C1 C2 . . 108.5(2)
C10 C1 C2 3_666 . 125.4(3)
N1 C8 C9 . . 126.5(3)
N1 C8 C7 . . 106.8(2)
C9 C8 C7 . . 126.7(3)
C7 C6 C5 . . 107.2(3)
C7 C6 H6 . . 126.4
C5 C6 H6 . . 126.4
C6 C7 C8 . . 108.0(2)
C6 C7 H7 . . 126.0
C8 C7 H7 . . 126.0
C10 C9 C8 . . 129.9(3)
C10 C9 C11 . . 117.5(3)
C8 C9 C11 . . 112.6(2)
C2 C3 C4 . . 106.6(3)
C2 C3 H3 . . 126.7
C4 C3 H3 . . 126.7
C3 C2 C1 . . 107.5(3)
C3 C2 H2 . . 126.3
C1 C2 H2 . . 126.3
C9 C10 C1 . 3_666 129.8(3)
C9 C10 C17 . . 117.4(2)
C1 C10 C17 3_666 . 112.8(3)
C16 C11 C12 . . 119.5(3)
C16 C11 C9 . . 120.3(3)
C12 C11 C9 . . 120.1(3)
C13 C12 C11 . . 118.2(3)
C13 C12 H12 . . 120.9
C11 C12 H12 . . 120.9
C22 C17 C18 . . 120.3(3)
C22 C17 C10 . . 120.1(3)
C18 C17 C10 . . 119.6(3)
F1 C13 C14 . . 118.0(3)
F1 C13 C12 . . 117.8(3)
C14 C13 C12 . . 124.2(3)
C15 C16 C11 . . 119.0(3)
C15 C16 H16 . . 120.5
C11 C16 H16 . . 120.5
C21 C22 C17 . . 117.8(3)
C21 C22 H22 . . 121.1
C17 C22 H22 . . 121.1
F2 C15 C16 . . 118.3(3)
F2 C15 C14 . . 118.0(3)
C16 C15 C14 . . 123.7(3)
C13 C14 C15 . . 115.4(3)
C13 C14 H14 . . 122.3
C15 C14 H14 . . 122.3
C19 C18 C17 . . 118.3(3)
C19 C18 H18 . . 120.9
C17 C18 H18 . . 120.9
F4 C19 C20 . . 118.1(3)
F4 C19 C18 . . 118.2(4)
C20 C19 C18 . . 123.7(4)
F3 C21 C20 . . 118.2(3)
F3 C21 C22 . . 117.8(4)
C20 C21 C22 . . 124.0(4)
C21 C20 C19 . . 116.0(3)
C21 C20 H20 . . 122.0
C19 C20 H20 . . 122.0
C1S C1S Cl1 3_665 . 104.7(5)
C1S C1S H1S1 3_665 . 110.8
Cl1 C1S H1S1 . . 110.8
C1S C1S H1S2 3_665 . 110.8
Cl1 C1S H1S2 . . 110.8
H1S1 C1S H1S2 . . 108.9

loop_
_geom_bond_atom_site_label_1
_geom_bond_atom_site_label_2
_geom_bond_site_symmetry_2
_geom_bond_distance
Cl1 C1S . 1.840(5)
F1 C13 . 1.364(4)
F2 C15 . 1.358(4)
F4 C19 . 1.361(4)
F3 C21 . 1.363(5)
N2 C4 . 1.358(4)
N2 C1 . 1.369(4)
N1 C5 . 1.360(4)
N1 C8 . 1.364(4)
N1 H1 . 0.88
C4 C5 . 1.399(4)
C4 C3 . 1.432(4)
C5 C6 . 1.434(4)
C1 C10 3_666 1.421(4)
C1 C2 . 1.449(4)
C8 C9 . 1.414(4)
C8 C7 . 1.444(4)
C6 C7 . 1.363(4)
C6 H6 . 0.95
C7 H7 . 0.95
C9 C10 . 1.401(4)
C9 C11 . 1.505(4)
C3 C2 . 1.353(4)
C3 H3 . 0.95
C2 H2 . 0.95
C10 C1 3_666 1.421(4)
C10 C17 . 1.508(4)
C11 C16 . 1.391(4)
C11 C12 . 1.392(4)
C12 C13 . 1.379(4)
C12 H12 . 0.95
C17 C22 . 1.387(5)
C17 C18 . 1.393(5)
C13 C14 . 1.376(5)
C16 C15 . 1.374(4)
C16 H16 . 0.95
C22 C21 . 1.384(5)
C22 H22 . 0.95
C15 C14 . 1.377(5)
C14 H14 . 0.95
C18 C19 . 1.379(5)
C18 H18 . 0.95
C19 C20 . 1.372(6)
C21 C20 . 1.369(6)
C20 H20 . 0.95
C1S C1S 3_665 1.521(9)
C1S H1S1 . 0.99
C1S H1S2 . 0.99
